data_4112335
loop_
_publ_author_name
'Nicole M. Brunkan'
'Donna M. Brestensky'
'William D. Jones'

_publ_section_title
;
 Kinetics, Thermodynamics, and Effect of BPh3 on Competitive C-C and C-H
 Bond Activation Reactions in the Interconversion of Allyl Cyanide by
 [Ni(dippe)]
;
_journal_name_full 'Journal of the American Chemical Society'
_journal_page_first 3627
_journal_page_last 3641
_journal_paper_doi 10.1021/ja037002e
_journal_volume 126
_journal_year 2004
_chemical_formula_sum 'C18 H37 N Ni P2'
_chemical_formula_weight 388.14
_chemical_name_common Ni(dippe)(trans-crotonitrile)
_chemical_name_systematic
; 
 ? 
;
_space_group_IT_number 2
_symmetry_cell_setting triclinic
_symmetry_space_group_name_Hall '-P 1'
_symmetry_space_group_name_H-M 'P -1'
_atom_sites_solution_hydrogens geom
_atom_sites_solution_primary direct
_atom_sites_solution_secondary difmap
_audit_creation_method SHELXL-97
_cell_angle_alpha 100.3650(10)
_cell_angle_beta 104.9270(10)
_cell_angle_gamma 109.6950(10)
_cell_formula_units_Z 2
_cell_length_a 8.4392(5)
_cell_length_b 10.3744(6)
_cell_length_c 14.1944(8)
_cell_measurement_temperature 193(2)
_cell_volume 1080.87(11)
_computing_cell_refinement 'Bruker SMART'
_computing_data_collection 'Bruker SMART'
_computing_data_reduction 'Bruker SHELXTL'
_computing_molecular_graphics 'Bruker SHELXTL'
_computing_publication_material 'Bruker SHELXTL'
_computing_structure_refinement 'SHELXL-97 (Sheldrick, 1997)'
_computing_structure_solution 'SHELXS-97 (Sheldrick, 1990)'
_diffrn_ambient_temperature 193(2)
_diffrn_measured_fraction_theta_full 0.927
_diffrn_measured_fraction_theta_max 0.927
_diffrn_measurement_device_type 'CCD area detector'
_diffrn_measurement_method 'phi and omega scans'
_diffrn_radiation_monochromator graphite
_diffrn_radiation_source 'normal-focus sealed tube'
_diffrn_radiation_type MoK\a
_diffrn_radiation_wavelength 0.71073
_diffrn_reflns_av_R_equivalents 0.0102
_diffrn_reflns_av_sigmaI/netI 0.0142
_diffrn_reflns_limit_h_max 10
_diffrn_reflns_limit_h_min -9
_diffrn_reflns_limit_k_max 10
_diffrn_reflns_limit_k_min -13
_diffrn_reflns_limit_l_max 18
_diffrn_reflns_limit_l_min -14
_diffrn_reflns_number 7156
_diffrn_reflns_theta_full 28.31
_diffrn_reflns_theta_max 28.31
_diffrn_reflns_theta_min 1.55
_exptl_absorpt_coefficient_mu 1.044
_exptl_absorpt_correction_T_max 0.928
_exptl_absorpt_correction_T_min 0.744
_exptl_absorpt_correction_type SADABS
_exptl_crystal_colour Yellow
_exptl_crystal_density_diffrn 1.193
_exptl_crystal_density_meas ?
_exptl_crystal_description Block
_exptl_crystal_F_000 420
_exptl_crystal_size_max 0.40
_exptl_crystal_size_mid 0.20
_exptl_crystal_size_min 0.20
_refine_diff_density_max 0.620
_refine_diff_density_min -0.365
_refine_diff_density_rms 0.059
_refine_ls_extinction_method none
_refine_ls_goodness_of_fit_ref 1.246
_refine_ls_hydrogen_treatment mixed
_refine_ls_matrix_type full
_refine_ls_number_parameters 199
_refine_ls_number_reflns 4993
_refine_ls_number_restraints 0
_refine_ls_restrained_S_all 1.246
_refine_ls_R_factor_all 0.0455
_refine_ls_R_factor_gt 0.0435
_refine_ls_shift/su_max 0.150
_refine_ls_shift/su_mean 0.032
_refine_ls_structure_factor_coef Fsqd
_refine_ls_weighting_details 'calc w=1/[\s^2^(Fo^2^)+(0.0407P)^2^+0.7848P] where P=(Fo^2^+2Fc^2^)/3'
_refine_ls_weighting_scheme calc
_refine_ls_wR_factor_gt 0.1046
_refine_ls_wR_factor_ref 0.1056
_reflns_number_gt 4811
_reflns_number_total 4993
_reflns_threshold_expression >2sigma(I)
_cod_data_source_file ja037002esi20030701_015713.cif
_cod_data_source_block sad_jonnb02
_cod_depositor_comments
;
The following automatic conversions were performed:

'_exptl_crystal_density_meas' value 'na' was changed to '?' - the
value is perceived as not measured.

Automatic conversion script
Id: cif_fix_values 3008 2015-01-20 13:52:24Z robertas 
;
_cod_database_code 4112335

loop_
_symmetry_equiv_pos_as_xyz
'x, y, z'
'-x, -y, -z'

loop_
_atom_site_label
_atom_site_type_symbol
_atom_site_fract_x
_atom_site_fract_y
_atom_site_fract_z
_atom_site_U_iso_or_equiv
_atom_site_adp_type
_atom_site_occupancy
_atom_site_symmetry_multiplicity
_atom_site_calc_flag
_atom_site_refinement_flags
Ni1 Ni 0.17785(4) 0.41159(3) 0.22514(2) 0.02962(10) Uani 1 1 d .
P1 P 0.14510(9) 0.59118(6) 0.30553(5) 0.03643(15) Uani 1 1 d .
P2 P -0.07824(8) 0.26423(6) 0.22150(5) 0.03420(14) Uani 1 1 d .
N1 N 0.3568(4) 0.1279(3) 0.2432(2) 0.0638(7) Uani 1 1 d .
C1 C 0.3347(3) 0.2134(3) 0.2063(2) 0.0442(6) Uani 1 1 d .
C2 C 0.3054(3) 0.3182(3) 0.1604(2) 0.0412(6) Uani 1 1 d .
H2C H 0.2608 0.2883 0.0856 0.049 Uiso 1 1 calc R
C3 C 0.4116(3) 0.4692(3) 0.2086(2) 0.0421(6) Uani 1 1 d .
H3B H 0.5114 0.4915 0.2712 0.051 Uiso 1 1 calc R
C4 C 0.4536(5) 0.5678(4) 0.1438(3) 0.0639(9) Uani 1 1 d .
H4D H 0.5724 0.5871 0.1425 0.096 Uiso 1 1 calc R
H4E H 0.4463 0.6560 0.1721 0.096 Uiso 1 1 calc R
H4F H 0.3688 0.5230 0.0756 0.096 Uiso 1 1 calc R
C5 C 0.1043(6) 0.7132(4) 0.2319(4) 0.0751(11) Uani 1 1 d .
H5D H 0.2188 0.7668 0.2248 0.090 Uiso 1 1 calc R
C6 C 0.0490(9) 0.8255(5) 0.2852(5) 0.123(2) Uani 1 1 d .
H6B H 0.0300 0.8847 0.2424 0.185 Uiso 1 1 calc R
H6C H 0.1423 0.8839 0.3490 0.185 Uiso 1 1 calc R
H6D H -0.0597 0.7777 0.2972 0.185 Uiso 1 1 calc R
C7 C -0.0251(7) 0.6323(6) 0.1261(4) 0.1036(17) Uani 1 1 d .
H7D H -0.0435 0.6987 0.0898 0.155 Uiso 1 1 calc R
H7E H -0.1373 0.5720 0.1292 0.155 Uiso 1 1 calc R
H7F H 0.0223 0.5744 0.0913 0.155 Uiso 1 1 calc R
C8 C 0.3148(4) 0.7152(3) 0.4279(3) 0.0608(9) Uani 1 1 d .
H8D H 0.2605 0.7701 0.4620 0.073 Uiso 1 1 calc R
C9 C 0.3761(6) 0.6313(5) 0.4956(3) 0.0878(14) Uani 1 1 d .
H9B H 0.4645 0.6965 0.5591 0.132 Uiso 1 1 calc R
H9C H 0.4273 0.5754 0.4623 0.132 Uiso 1 1 calc R
H9D H 0.2755 0.5689 0.5081 0.132 Uiso 1 1 calc R
C10 C 0.4769(6) 0.8200(4) 0.4119(4) 0.0937(15) Uani 1 1 d .
H10D H 0.5628 0.8831 0.4768 0.141 Uiso 1 1 calc R
H10E H 0.4385 0.8752 0.3707 0.141 Uiso 1 1 calc R
H10F H 0.5310 0.7674 0.3781 0.141 Uiso 1 1 calc R
C11 C -0.0611(4) 0.1425(3) 0.2999(2) 0.0454(6) Uani 1 1 d .
H11D H -0.0091 0.0818 0.2696 0.055 Uiso 1 1 calc R
C12 C 0.0695(6) 0.2264(5) 0.4071(3) 0.0791(11) Uani 1 1 d .
H12B H 0.0769 0.1616 0.4469 0.119 Uiso 1 1 calc R
H12C H 0.0286 0.2932 0.4379 0.119 Uiso 1 1 calc R
H12D H 0.1857 0.2774 0.4042 0.119 Uiso 1 1 calc R
C13 C -0.2383(5) 0.0414(4) 0.3032(3) 0.0689(10) Uani 1 1 d .
H13D H -0.2156 -0.0172 0.3457 0.103 Uiso 1 1 calc R
H13E H -0.3145 -0.0185 0.2355 0.103 Uiso 1 1 calc R
H13F H -0.2962 0.0965 0.3306 0.103 Uiso 1 1 calc R
C14 C -0.2561(4) 0.1430(3) 0.1002(2) 0.0527(7) Uani 1 1 d .
H14D H -0.3649 0.0952 0.1148 0.063 Uiso 1 1 calc R
C15 C -0.2984(6) 0.2258(5) 0.0252(3) 0.0923(15) Uani 1 1 d .
H15D H -0.3909 0.1603 -0.0369 0.138 Uiso 1 1 calc R
H15E H -0.1925 0.2747 0.0109 0.138 Uiso 1 1 calc R
H15F H -0.3383 0.2944 0.0546 0.138 Uiso 1 1 calc R
C16 C -0.2007(5) 0.0299(4) 0.0533(3) 0.0838(13) Uani 1 1 d .
H16B H -0.2939 -0.0324 -0.0097 0.126 Uiso 1 1 calc R
H16C H -0.1810 -0.0249 0.0994 0.126 Uiso 1 1 calc R
H16D H -0.0922 0.0752 0.0403 0.126 Uiso 1 1 calc R
C17 C -0.0543(4) 0.5178(3) 0.3426(3) 0.0547(8) Uani 1 1 d .
H17B H -0.0151 0.5133 0.4120 0.066 Uiso 1 1 calc R
H17C H -0.1141 0.5829 0.3416 0.066 Uiso 1 1 calc R
C18 C -0.1865(4) 0.3716(3) 0.2749(3) 0.0558(8) Uani 1 1 d .
H18A H -0.2725 0.3814 0.2195 0.067 Uiso 1 1 calc R
H18B H -0.2514 0.3217 0.3138 0.067 Uiso 1 1 calc R

loop_
_atom_site_aniso_label
_atom_site_aniso_U_11
_atom_site_aniso_U_22
_atom_site_aniso_U_33
_atom_site_aniso_U_23
_atom_site_aniso_U_13
_atom_site_aniso_U_12
Ni1 0.02725(15) 0.02875(15) 0.03136(16) 0.00523(11) 0.01214(11) 0.00981(11)
P1 0.0387(3) 0.0257(3) 0.0444(3) 0.0069(2) 0.0188(3) 0.0107(2)
P2 0.0279(3) 0.0258(3) 0.0462(3) 0.0047(2) 0.0150(3) 0.0089(2)
N1 0.0585(17) 0.0518(15) 0.0776(19) 0.0137(14) 0.0162(14) 0.0261(13)
C1 0.0325(12) 0.0431(14) 0.0485(14) -0.0017(11) 0.0121(11) 0.0145(11)
C2 0.0361(13) 0.0505(14) 0.0383(12) 0.0047(11) 0.0160(10) 0.0207(11)
C3 0.0328(12) 0.0488(14) 0.0491(14) 0.0133(12) 0.0201(11) 0.0177(11)
C4 0.0591(19) 0.073(2) 0.079(2) 0.0343(19) 0.0443(18) 0.0273(17)
C5 0.085(3) 0.059(2) 0.109(3) 0.045(2) 0.044(2) 0.042(2)
C6 0.161(5) 0.075(3) 0.192(6) 0.062(4) 0.085(5) 0.087(4)
C7 0.113(4) 0.136(4) 0.101(4) 0.073(3) 0.034(3) 0.079(4)
C8 0.0511(17) 0.0460(16) 0.0573(18) -0.0155(13) 0.0233(14) -0.0014(13)
C9 0.070(2) 0.117(4) 0.0403(18) 0.003(2) 0.0060(17) 0.016(2)
C10 0.066(2) 0.057(2) 0.111(3) -0.019(2) 0.040(2) -0.0167(18)
C11 0.0428(14) 0.0366(13) 0.0583(16) 0.0164(12) 0.0206(12) 0.0141(11)
C12 0.080(3) 0.079(3) 0.062(2) 0.034(2) 0.0141(19) 0.014(2)
C13 0.059(2) 0.0503(18) 0.104(3) 0.0390(19) 0.039(2) 0.0137(16)
C14 0.0331(13) 0.0455(15) 0.0578(17) 0.0070(13) 0.0051(12) 0.0021(11)
C15 0.065(2) 0.087(3) 0.081(3) 0.037(2) -0.008(2) -0.002(2)
C16 0.066(2) 0.076(2) 0.064(2) -0.0299(19) 0.0061(18) 0.0133(19)
C17 0.0469(15) 0.0374(14) 0.078(2) -0.0018(13) 0.0378(15) 0.0118(12)
C18 0.0437(15) 0.0365(13) 0.094(2) 0.0112(14) 0.0410(16) 0.0158(12)

loop_
_atom_type_symbol
_atom_type_description
_atom_type_scat_dispersion_real
_atom_type_scat_dispersion_imag
_atom_type_scat_source
C C 0.0033 0.0016 'International Tables Vol C Tables 4.2.6.8 and 6.1.1.4'
H H 0.0000 0.0000 'International Tables Vol C Tables 4.2.6.8 and 6.1.1.4'
N N 0.0061 0.0033 'International Tables Vol C Tables 4.2.6.8 and 6.1.1.4'
P P 0.1023 0.0942 'International Tables Vol C Tables 4.2.6.8 and 6.1.1.4'
Ni Ni 0.3393 1.1124 'International Tables Vol C Tables 4.2.6.8 and 6.1.1.4'

loop_
_geom_angle_atom_site_label_1
_geom_angle_atom_site_label_2
_geom_angle_atom_site_label_3
_geom_angle
C3 Ni1 C2 43.28(11)
C3 Ni1 P1 111.39(8)
C2 Ni1 P1 154.62(8)
C3 Ni1 P2 156.59(8)
C2 Ni1 P2 113.74(8)
P1 Ni1 P2 91.64(2)
C8 P1 C5 102.86(19)
C8 P1 C17 101.92(15)
C5 P1 C17 106.61(18)
C8 P1 Ni1 121.44(12)
C5 P1 Ni1 115.67(14)
C17 P1 Ni1 106.76(9)
C18 P2 C11 106.35(15)
C18 P2 C14 102.81(15)
C11 P2 C14 103.03(14)
C18 P2 Ni1 107.52(9)
C11 P2 Ni1 114.09(9)
C14 P2 Ni1 121.64(11)
N1 C1 C2 179.4(3)
C1 C2 C3 121.8(2)
C1 C2 Ni1 111.18(18)
C3 C2 Ni1 68.00(14)
C2 C3 C4 119.6(3)
C2 C3 Ni1 68.72(14)
C4 C3 Ni1 118.5(2)
C7 C5 C6 111.5(4)
C7 C5 P1 111.5(3)
C6 C5 P1 114.2(3)
C9 C8 C10 109.5(4)
C9 C8 P1 109.9(2)
C10 C8 P1 111.4(3)
C12 C11 C13 110.5(3)
C12 C11 P2 110.5(2)
C13 C11 P2 115.7(2)
C16 C14 C15 110.2(4)
C16 C14 P2 110.1(2)
C15 C14 P2 111.3(2)
C18 C17 P1 113.97(19)
C17 C18 P2 112.46(19)

loop_
_geom_bond_atom_site_label_1
_geom_bond_atom_site_label_2
_geom_bond_distance
Ni1 C3 1.949(2)
Ni1 C2 1.959(2)
Ni1 P1 2.1434(7)
Ni1 P2 2.1674(7)
P1 C8 1.842(3)
P1 C5 1.843(4)
P1 C17 1.850(3)
P2 C18 1.841(3)
P2 C11 1.845(3)
P2 C14 1.848(3)
N1 C1 1.151(4)
C1 C2 1.422(4)
C2 C3 1.441(4)
C3 C4 1.510(4)
C5 C7 1.495(7)
C5 C6 1.542(6)
C8 C9 1.515(6)
C8 C10 1.534(5)
C11 C12 1.516(5)
C11 C13 1.528(4)
C14 C16 1.513(5)
C14 C15 1.528(5)
C17 C18 1.500(4)
